data_1563542
loop_
_publ_author_name
'Varga, Tamas'
'Mitchell, J.F.'
'Wang, Jun'
'Arnold, Lindsay G.'
'Toby, Brian H.'
'Malliakas, Christos D.'

_publ_section_title
;
 High-pressure synthesis, crystal and electronic structures of a new
 scandium tungstate, Sc0.67WO4
;
_journal_issue 7
_journal_name_full 'Journal of Solid State Chemistry'
_journal_page_first 1567
_journal_page_last 1573
_journal_paper_doi 10.1016/j.jssc.2010.04.039
_journal_volume 183
_journal_year 2010
_chemical_formula_sum 'O12 Sc2 W3'
_chemical_formula_weight 833.45
_space_group_IT_number 60
_space_group_name_Hall '-P 2a 2n'
_space_group_name_H-M_alt 'P n c a'
_symmetry_cell_setting orthorhombic
_symmetry_space_group_name_H-M 'P n c a'
_cell_angle_alpha 90.0
_cell_angle_beta 90.0
_cell_angle_gamma 90.0
_cell_formula_units_Z 4
_cell_length_a 9.6733(4)
_cell_length_b 13.3236(5)
_cell_length_c 9.5814(4)
_cell_volume 1234.88(9)
_pd_block_id 2010-01-13T12:04|SCWO4_A_phase3|Tamas_Varga||
_pd_phase_name 'ortho Sc2W3O12 by Evans'
_cod_data_source_file JSSC-2010-183-1567.cif
_cod_data_source_block SCWO4_A_phase_3
_cod_original_cell_volume 1234.89(7)
_cod_database_code 1563542

loop_
_symmetry_equiv_pos_site_id
_symmetry_equiv_pos_as_xyz
1 +x,+y,+z
2 -x+1/2,+y+1/2,+z+1/2
3 +x,-y+1/2,+z+1/2
4 -x+1/2,-y,+z
-1 -x,-y,-z
-2 +x+1/2,-y+1/2,-z+1/2
-3 -x,+y+1/2,-z+1/2
-4 +x+1/2,+y,-z

loop_
_atom_site_type_symbol
_atom_site_label
_atom_site_fract_x
_atom_site_fract_y
_atom_site_fract_z
_atom_site_occupancy
_atom_site_thermal_displace_type
_atom_site_U_iso_or_equiv
_atom_site_symmetry_multiplicity
Sc Sc1 0.46688 0.3811 0.24937 1.0 Uiso 0.0392(31) 8
W+ W1 0.25 0.0 0.4743 1.0 Uiso 0.0392(31) 4
W+ W2 0.1188 0.3557 0.3949 1.0 Uiso 0.0392(31) 8
O- O1 0.0917 0.14199 0.077 1.0 Uiso 0.0392(31) 8
O- O2 0.1302 0.06284 0.3693 1.0 Uiso 0.0392(31) 8
O- O3 0.0118 0.26323 0.3215 1.0 Uiso 0.0392(31) 8
O- O4 0.3358 0.41072 0.0787 1.0 Uiso 0.0392(31) 8
O- O5 0.0733 0.47255 0.3226 1.0 Uiso 0.0392(31) 8
O- O6 0.2923 0.33169 0.3608 1.0 Uiso 0.0392(31) 8

loop_
_atom_type_symbol
_atom_type_number_in_cell
Sc 8.0
W+ 12.0
O- 48.0

loop_
_geom_angle_atom_site_label_1
_geom_angle_atom_site_label_2
_geom_angle_atom_site_label_3
_geom_angle
_geom_angle_site_symmetry_1
_geom_angle_site_symmetry_2
_geom_angle_site_symmetry_3
_geom_angle_publ_flag
O1 Sc1 O2 92.8284(32) -2_666 . -2_666 n
O1 Sc1 O3 90.1773(16) -2_666 . -2_666 n
O1 Sc1 O4 177.09500(10) -2_666 . 1_555 n
O1 Sc1 O5 88.7172(16) -2_666 . 4_565 n
O1 Sc1 O6 90.7908(32) -2_666 . 1_555 n
O2 Sc1 O3 89.7069(20) -2_666 . -2_666 n
O2 Sc1 O4 88.0310(32) -2_666 . 1_555 n
O2 Sc1 O5 89.4188(19) -2_666 . 4_565 n
O2 Sc1 O6 175.74530(10) -2_666 . 1_555 n
O3 Sc1 O4 92.6028(17) -2_666 . 1_555 n
O3 Sc1 O5 178.55420(10) -2_666 . 4_565 n
O3 Sc1 O6 92.5198(18) -2_666 . 1_555 n
O4 Sc1 O5 88.5167(17) 1_555 . 4_565 n
O4 Sc1 O6 88.2463(32) 1_555 . 1_555 n
O5 Sc1 O6 88.4259(18) 4_565 . 1_555 n
O2 W1 O2 109.7324(30) 1_555 . 4_555 n
O2 W1 O4 109.7427(27) 1_555 . 2_545 n
O2 W1 O4 108.3996(27) 1_555 . 3_555 n
O2 W1 O4 108.3996(27) 4_555 . 2_545 n
O2 W1 O4 109.7427(27) 4_555 . 3_555 n
O4 W1 O4 110.8163(30) 2_545 . 3_555 n
O1 W2 O3 108.7024(15) 3_555 . 1_555 n
O1 W2 O5 109.6700(14) 3_555 . 1_555 n
O1 W2 O6 109.40570(10) 3_555 . 1_555 n
O3 W2 O5 108.3963(26) 1_555 . 1_555 n
O3 W2 O6 111.3727(22) 1_555 . 1_555 n
O5 W2 O6 109.2712(7) 1_555 . 1_555 n
Sc1 O1 W2 151.6751(12) -2_466 . 3_554 n
Sc1 O2 W1 171.02820(20) -2_555 . 1_555 n
Sc1 O3 W2 154.1936(8) -2_466 . 1_555 n
Sc1 O4 W1 148.2906(9) 1_555 . 2_554 n
Sc1 O5 W2 174.37250(20) 4_565 . 1_555 n
Sc1 O6 W2 144.3248(15) 1_555 . 1_555 n

loop_
_geom_bond_atom_site_label_1
_geom_bond_atom_site_label_2
_geom_bond_distance
_geom_bond_site_symmetry_1
_geom_bond_site_symmetry_2
_geom_bond_publ_flag
Sc1 O1 2.07850(7) . -2_555 n
Sc1 O2 2.08486(6) . -2_555 n
Sc1 O3 2.08514(7) . -2_555 n
Sc1 O4 2.10656(7) . 1_555 n
Sc1 O5 2.10844(7) . 4_565 n
Sc1 O6 2.10362(6) . 1_555 n
W1 O2 1.74817(5) . 1_555 n
W1 O2 1.74817(5) . 4_555 n
W1 O4 1.76194(5) . 2_545 n
W1 O4 1.76194(5) . 3_555 n
W2 O1 1.76463(8) . 3_555 n
W2 O3 1.75608(5) . 1_555 n
W2 O5 1.75995(6) . 1_555 n
W2 O6 1.73950(7) . 1_555 n
O1 Sc1 2.07850(7) . -2_455 n
O1 W2 1.76463(8) . 3_554 n
O2 Sc1 2.08486(6) . -2_455 n
O2 W1 1.74817(5) . 1_555 n
O3 Sc1 2.08514(7) . -2_455 n
O3 W2 1.75608(5) . 1_555 n
O4 Sc1 2.10656(7) . 1_555 n
O4 W1 1.76194(5) . 2_554 n
O5 Sc1 2.10844(7) . 4_565 n
O5 W2 1.75995(6) . 1_555 n
O6 Sc1 2.10362(6) . 1_555 n
O6 W2 1.73950(7) . 1_555 n
